data_1540279
loop_
_publ_author_name
'Liang, J.-K.'
'Zhang, Y.L.'
'Rao, G.-H.'
'Cheng Xiangrong'
'Zhao, Z.-X.'
'Xie, S.-S.'

_publ_section_title
;
 The crystal structure and superconductivity of new superconducting phase
 Tl Sr2 Ca0.5 Sm0.5 Cu2 O6.75
;
_journal_name_full 'Solid State Communications'
_journal_page_first 661
_journal_page_last 665
_journal_volume 70
_journal_year 1989
_chemical_formula_sum 'Ca0.5 Cu2 O6.75 Sm0.5 Sr2 Tl'
_chemical_name_systematic 'Tl Sr2 (Ca0.5 Sm0.5) Cu2 O6.75'
_space_group_IT_number 123
_symmetry_space_group_name_Hall '-P 4 2'
_symmetry_space_group_name_H-M 'P 4/m m m'
_cell_angle_alpha 90
_cell_angle_beta 90
_cell_angle_gamma 90
_cell_formula_units_Z 1
_cell_length_a 3.817
_cell_length_b 3.817
_cell_length_c 12.054
_cell_volume 175.621
_citation_journal_id_ASTM SSCOA4
_cod_data_source_file Liang_SSCOA4_1989_1905.cif
_cod_data_source_block Ca0.5Cu2O6.75Sm0.5Sr2Tl1
_cod_original_cell_volume 175.6206
_cod_original_formula_sum 'Ca0.5 Cu2 O6.75 Sm0.5 Sr2 Tl1'
_cod_database_code 1540279

loop_
_symmetry_equiv_pos_as_xyz
x,y,z
-y,x,z
-x,-y,z
y,-x,z
x,-y,-z
y,x,-z
-x,y,-z
-y,-x,-z
-x,-y,-z
y,-x,-z
x,y,-z
-y,x,-z
-x,y,z
-y,-x,z
x,-y,z
y,x,z

loop_
_atom_site_label
_atom_site_type_symbol
_atom_site_fract_x
_atom_site_fract_y
_atom_site_fract_z
_atom_site_occupancy
_atom_site_U_iso_or_equiv
Tl1 Tl+3 0 0 0 1 0.0
Sr1 Sr+2 0.5 0.5 0.21 1 0.0
Cu1 Cu+2 0 0 0.365 1 0.0
O3 O-2 0.5 0.5 0 1 0.0
O2 O-2 0 0 0.165 0.9643 0.0
Sm1 Sm+3 0.5 0.5 0.5 0.5 0.0
O1 O-2 0.5 0 0.365 0.9643 0.0
Ca1 Ca+2 0.5 0.5 0.5 0.5 0.0
